data_7105706
loop_
_publ_author_name
'Carl Redshaw'
'Surajit Jana'
'Congxiao Shang'
'Mark Elsegood'
'Xuesong Lu'
'Zhengxiao Guo'

_publ_section_title
;
 Enhancement of H2 uptake via fluorination but not lithiation for Zn4N8
 and Zn4N6O type clusters.
;
_journal_name_full Chem.Commun.
_journal_page_first 9055
_journal_paper_doi 10.1039/c0cc03380d
_journal_volume 46
_journal_year 2010
_chemical_formula_moiety 'C28 H70 O8 Zn7'
_chemical_formula_sum 'C28 H70 O8 Zn7'
_chemical_formula_weight 992.43
_chemical_name_systematic
;
?
;
_space_group_IT_number 14
_symmetry_cell_setting monoclinic
_symmetry_space_group_name_Hall '-P 2ybc'
_symmetry_space_group_name_H-M 'P 1 21/c 1'
_atom_sites_solution_hydrogens geom
_atom_sites_solution_primary direct
_atom_sites_solution_secondary difmap
_audit_creation_method SHELXL-97
_cell_angle_alpha 90.00
_cell_angle_beta 93.2230(8)
_cell_angle_gamma 90.00
_cell_formula_units_Z 4
_cell_length_a 17.0725(2)
_cell_length_b 15.6207(3)
_cell_length_c 15.3372(2)
_cell_measurement_reflns_used 79782
_cell_measurement_temperature 120(2)
_cell_measurement_theta_max 27.48
_cell_measurement_theta_min 2.91
_cell_volume 4083.72(11)
_computing_cell_refinement 'DENZO (Otwinowski & Minor, 1997) & COLLECT'
_computing_data_collection 'COLLECT (Hooft, R.W.W., 1998)'
_computing_data_reduction 'DENZO & COLLECT'
_computing_molecular_graphics 'Bruker SHELXTL'
_computing_publication_material 'Bruker SHELXTL and local programs'
_computing_structure_refinement 'SHELXL-97 (Sheldrick, 2008)'
_computing_structure_solution 'SHELXS-97 (Sheldrick, 2008)'
_diffrn_ambient_temperature 120(2)
_diffrn_detector_area_resol_mean '4096x4096pixels / 62x62mm'
_diffrn_measured_fraction_theta_full 0.995
_diffrn_measured_fraction_theta_max 0.995
_diffrn_measurement_device_type 'Bruker-Nonius APEX II CCD camera on \k-goniostat'
_diffrn_measurement_method '\f & \w scans'
_diffrn_radiation_monochromator '10cm confocal mirrors'
_diffrn_radiation_source 'Bruker-Nonius FR591 rotating anode'
_diffrn_radiation_type MoK\a
_diffrn_radiation_wavelength 0.71073
_diffrn_reflns_av_R_equivalents 0.0373
_diffrn_reflns_av_sigmaI/netI 0.0332
_diffrn_reflns_limit_h_max 22
_diffrn_reflns_limit_h_min -22
_diffrn_reflns_limit_k_max 20
_diffrn_reflns_limit_k_min -16
_diffrn_reflns_limit_l_max 19
_diffrn_reflns_limit_l_min -19
_diffrn_reflns_number 43518
_diffrn_reflns_theta_full 27.52
_diffrn_reflns_theta_max 27.52
_diffrn_reflns_theta_min 2.93
_diffrn_standards_decay_% 0
_diffrn_standards_number 0
_exptl_absorpt_coefficient_mu 4.079
_exptl_absorpt_correction_T_max 0.736
_exptl_absorpt_correction_T_min 0.511
_exptl_absorpt_correction_type multi-scan
_exptl_absorpt_process_details 'SADABS v2007/2, Sheldrick, G.M., (2007)'
_exptl_crystal_colour colourless
_exptl_crystal_density_diffrn 1.614
_exptl_crystal_density_method 'not measured'
_exptl_crystal_description block
_exptl_crystal_F_000 2048
_exptl_crystal_size_max 0.19
_exptl_crystal_size_mid 0.12
_exptl_crystal_size_min 0.08
_refine_diff_density_max 0.722
_refine_diff_density_min -0.546
_refine_diff_density_rms 0.095
_refine_ls_extinction_method none
_refine_ls_goodness_of_fit_ref 1.093
_refine_ls_hydrogen_treatment constr
_refine_ls_matrix_type full
_refine_ls_number_parameters 414
_refine_ls_number_reflns 9353
_refine_ls_number_restraints 23
_refine_ls_restrained_S_all 1.092
_refine_ls_R_factor_all 0.0426
_refine_ls_R_factor_gt 0.0322
_refine_ls_shift/su_max 0.001
_refine_ls_shift/su_mean 0.000
_refine_ls_structure_factor_coef Fsqd
_refine_ls_weighting_details 'calc w=1/[\s^2^(Fo^2^)+(0.0000P)^2^+8.6453P] where P=(Fo^2^+2Fc^2^)/3'
_refine_ls_weighting_scheme calc
_refine_ls_wR_factor_gt 0.0636
_refine_ls_wR_factor_ref 0.0685
_reflns_number_gt 7992
_reflns_number_total 9353
_reflns_threshold_expression I>2\s(I)
_cod_data_source_file C0CC03380D.TXT
_cod_data_source_block 5
_cod_original_sg_symbol_H-M P2(1)/c
_cod_database_code 7105706

loop_
_symmetry_equiv_pos_as_xyz
'x, y, z'
'-x, y+1/2, -z+1/2'
'-x, -y, -z'
'x, -y-1/2, z-1/2'

loop_
_atom_site_label
_atom_site_type_symbol
_atom_site_fract_x
_atom_site_fract_y
_atom_site_fract_z
_atom_site_U_iso_or_equiv
_atom_site_adp_type
_atom_site_occupancy
_atom_site_symmetry_multiplicity
_atom_site_calc_flag
_atom_site_refinement_flags
_atom_site_disorder_assembly
_atom_site_disorder_group
Zn1 Zn 0.5000 0.5000 0.0000 0.01758(10) Uani 1 2 d S . .
Zn2 Zn 0.412478(18) 0.32483(2) 0.00110(2) 0.02132(8) Uani 1 1 d . A .
Zn3 Zn 0.385302(18) 0.45593(2) 0.14625(2) 0.02045(8) Uani 1 1 d . . .
Zn4 Zn 0.320023(18) 0.48968(2) -0.04097(2) 0.02067(8) Uani 1 1 d . . .
O1 O 0.47852(10) 0.39881(13) 0.08920(12) 0.0194(4) Uani 1 1 d . . .
C1 C 0.54024(18) 0.3557(2) 0.1390(2) 0.0334(8) Uani 1 1 d . . .
H1A H 0.5812 0.3981 0.1567 0.040 Uiso 1 1 calc R . .
H1B H 0.5643 0.3131 0.1009 0.040 Uiso 1 1 calc R . .
C2 C 0.5157(2) 0.3121(3) 0.2171(3) 0.0545(12) Uani 1 1 d . . .
H2A H 0.4988 0.3545 0.2592 0.082 Uiso 1 1 calc R . .
H2B H 0.5598 0.2791 0.2434 0.082 Uiso 1 1 calc R . .
H2C H 0.4721 0.2733 0.2012 0.082 Uiso 1 1 calc R . .
O2 O 0.31963(11) 0.39155(13) 0.04826(12) 0.0213(4) Uani 1 1 d . . .
C3 C 0.24668(16) 0.3505(2) 0.0650(2) 0.0268(7) Uani 1 1 d . . .
H3A H 0.2230 0.3269 0.0097 0.032 Uiso 1 1 calc R . .
H3B H 0.2100 0.3934 0.0870 0.032 Uiso 1 1 calc R . .
C4 C 0.2582(2) 0.2796(2) 0.1307(2) 0.0416(9) Uani 1 1 d . . .
H4A H 0.2925 0.2357 0.1078 0.062 Uiso 1 1 calc R . .
H4B H 0.2073 0.2541 0.1419 0.062 Uiso 1 1 calc R . .
H4C H 0.2823 0.3027 0.1852 0.062 Uiso 1 1 calc R . .
O3 O 0.39537(10) 0.54756(12) 0.05110(12) 0.0179(4) Uani 1 1 d . . .
C5 C 0.38361(17) 0.6377(2) 0.0648(2) 0.0266(6) Uani 1 1 d . . .
H5A H 0.3687 0.6649 0.0079 0.032 Uiso 1 1 calc R . .
H5B H 0.4338 0.6635 0.0871 0.032 Uiso 1 1 calc R . .
C6 C 0.3221(2) 0.6568(2) 0.1270(3) 0.0462(10) Uani 1 1 d . . .
H6A H 0.2725 0.6306 0.1060 0.069 Uiso 1 1 calc R . .
H6B H 0.3153 0.7189 0.1314 0.069 Uiso 1 1 calc R . .
H6C H 0.3381 0.6335 0.1846 0.069 Uiso 1 1 calc R . .
O4 O 0.41973(11) 0.42973(13) -0.08044(12) 0.0204(4) Uani 1 1 d . . .
C7 C 0.42884(19) 0.4165(2) -0.17145(19) 0.0324(7) Uani 1 1 d D . .
H7A H 0.4776 0.3836 -0.1789 0.039 Uiso 1 1 calc R . .
H7B H 0.4345 0.4728 -0.2002 0.039 Uiso 1 1 calc R . .
C8 C 0.3617(2) 0.3698(3) -0.2154(2) 0.0410(9) Uani 1 1 d D . .
H8A H 0.3583 0.3123 -0.1904 0.061 Uiso 1 1 calc R . .
H8B H 0.3695 0.3654 -0.2780 0.061 Uiso 1 1 calc R . .
H8C H 0.3129 0.4010 -0.2067 0.061 Uiso 1 1 calc R . .
C9 C 0.4244(2) 0.2044(2) -0.0324(3) 0.0406(8) Uani 1 1 d DU . .
H9A H 0.3713 0.1790 -0.0385 0.049 Uiso 0.744(14) 1 calc PR A 1
H9B H 0.4457 0.2036 -0.0912 0.049 Uiso 0.744(14) 1 calc PR A 1
H9C H 0.3907 0.1706 0.0052 0.049 Uiso 0.256(14) 1 calc PR A 2
H9D H 0.4014 0.1989 -0.0929 0.049 Uiso 0.256(14) 1 calc PR A 2
C10 C 0.4737(4) 0.1468(3) 0.0241(5) 0.048(2) Uani 0.744(14) 1 d PDU A 1
H10A H 0.4735 0.0893 -0.0014 0.072 Uiso 0.744(14) 1 calc PR A 1
H10B H 0.4527 0.1443 0.0823 0.072 Uiso 0.744(14) 1 calc PR A 1
H10C H 0.5276 0.1687 0.0291 0.072 Uiso 0.744(14) 1 calc PR A 1
C10X C 0.4998(7) 0.1617(10) -0.0304(14) 0.040(5) Uani 0.256(14) 1 d PDU A 2
H10D H 0.4926 0.1023 -0.0498 0.060 Uiso 0.256(14) 1 calc PR A 2
H10E H 0.5234 0.1625 0.0293 0.060 Uiso 0.256(14) 1 calc PR A 2
H10F H 0.5344 0.1915 -0.0693 0.060 Uiso 0.256(14) 1 calc PR A 2
C11 C 0.35801(19) 0.4612(2) 0.26910(19) 0.0302(7) Uani 1 1 d . . .
H11A H 0.3029 0.4807 0.2704 0.036 Uiso 1 1 calc R . .
H11B H 0.3603 0.4024 0.2930 0.036 Uiso 1 1 calc R . .
C12 C 0.4082(2) 0.5186(3) 0.3301(2) 0.0442(9) Uani 1 1 d . . .
H12A H 0.4627 0.4987 0.3322 0.066 Uiso 1 1 calc R . .
H12B H 0.3885 0.5164 0.3889 0.066 Uiso 1 1 calc R . .
H12C H 0.4057 0.5777 0.3086 0.066 Uiso 1 1 calc R . .
C13 C 0.23328(17) 0.5418(2) -0.1112(2) 0.0329(7) Uani 1 1 d . . .
H13A H 0.2165 0.5941 -0.0809 0.039 Uiso 1 1 calc R . .
H13B H 0.2532 0.5599 -0.1678 0.039 Uiso 1 1 calc R . .
C14 C 0.16183(18) 0.4856(3) -0.1296(2) 0.0399(9) Uani 1 1 d . . .
H14A H 0.1768 0.4349 -0.1623 0.060 Uiso 1 1 calc R . .
H14B H 0.1217 0.5178 -0.1641 0.060 Uiso 1 1 calc R . .
H14C H 0.1408 0.4679 -0.0743 0.060 Uiso 1 1 calc R . .
Zn5 Zn 0.0000 0.5000 0.5000 0.01737(10) Uani 1 2 d S . .
Zn6 Zn 0.182250(18) 0.52449(2) 0.50133(2) 0.02150(8) Uani 1 1 d . . .
Zn7 Zn 0.084171(19) 0.52515(2) 0.32820(2) 0.02141(8) Uani 1 1 d . . .
Zn8 Zn 0.073248(18) 0.67709(2) 0.45523(2) 0.01971(8) Uani 1 1 d . . .
O5 O 0.09720(11) 0.44925(13) 0.43791(12) 0.0199(4) Uani 1 1 d . . .
C15 C 0.10687(19) 0.3598(2) 0.4226(2) 0.0309(7) Uani 1 1 d . . .
H15A H 0.0661 0.3406 0.3784 0.037 Uiso 1 1 calc R . .
H15B H 0.0990 0.3282 0.4774 0.037 Uiso 1 1 calc R . .
C16 C 0.1858(2) 0.3384(2) 0.3916(3) 0.0436(9) Uani 1 1 d . . .
H16A H 0.1942 0.3698 0.3376 0.065 Uiso 1 1 calc R . .
H16B H 0.1888 0.2767 0.3804 0.065 Uiso 1 1 calc R . .
H16C H 0.2263 0.3544 0.4364 0.065 Uiso 1 1 calc R . .
O6 O 0.16006(10) 0.60594(13) 0.39772(12) 0.0199(4) Uani 1 1 d . . .
C17 C 0.21989(16) 0.6480(2) 0.35152(19) 0.0253(6) Uani 1 1 d . . .
H17A H 0.1949 0.6831 0.3039 0.030 Uiso 1 1 calc R . .
H17B H 0.2530 0.6044 0.3247 0.030 Uiso 1 1 calc R . .
C18 C 0.2707(2) 0.7043(2) 0.4098(2) 0.0391(8) Uani 1 1 d . . .
H18A H 0.2383 0.7478 0.4364 0.059 Uiso 1 1 calc R . .
H18B H 0.3100 0.7324 0.3754 0.059 Uiso 1 1 calc R . .
H18C H 0.2972 0.6695 0.4558 0.059 Uiso 1 1 calc R . .
O7 O -0.00025(10) 0.58786(13) 0.39451(12) 0.0191(4) Uani 1 1 d . . .
C19 C -0.06922(17) 0.6167(2) 0.3455(2) 0.0299(7) Uani 1 1 d . . .
H19A H -0.1060 0.6420 0.3860 0.036 Uiso 1 1 calc R . .
H19B H -0.0956 0.5669 0.3166 0.036 Uiso 1 1 calc R . .
C20 C -0.0514(2) 0.6818(2) 0.2775(2) 0.0362(8) Uani 1 1 d . . .
H20A H -0.0280 0.7325 0.3060 0.054 Uiso 1 1 calc R . .
H20B H -0.1001 0.6979 0.2447 0.054 Uiso 1 1 calc R . .
H20C H -0.0146 0.6573 0.2375 0.054 Uiso 1 1 calc R . .
O8 O 0.08694(11) 0.58617(13) 0.55180(11) 0.0190(4) Uani 1 1 d . . .
C21 C 0.09632(19) 0.6045(2) 0.64370(19) 0.0309(7) Uani 1 1 d . . .
H21A H 0.1355 0.5646 0.6710 0.037 Uiso 1 1 calc R . .
H21B H 0.0458 0.5941 0.6706 0.037 Uiso 1 1 calc R . .
C22 C 0.1218(2) 0.6938(3) 0.6629(2) 0.0470(10) Uani 1 1 d . . .
H22A H 0.1713 0.7051 0.6355 0.070 Uiso 1 1 calc R . .
H22B H 0.1294 0.7016 0.7262 0.070 Uiso 1 1 calc R . .
H22C H 0.0816 0.7337 0.6396 0.070 Uiso 1 1 calc R . .
C23 C 0.27803(19) 0.4885(2) 0.5682(2) 0.0348(8) Uani 1 1 d . . .
H23A H 0.2633 0.4432 0.6093 0.042 Uiso 1 1 calc R . .
H23B H 0.3132 0.4619 0.5268 0.042 Uiso 1 1 calc R . .
C24 C 0.3251(2) 0.5554(3) 0.6201(3) 0.0509(10) Uani 1 1 d . . .
H24A H 0.3438 0.5990 0.5803 0.076 Uiso 1 1 calc R . .
H24B H 0.3701 0.5281 0.6513 0.076 Uiso 1 1 calc R . .
H24C H 0.2918 0.5825 0.6622 0.076 Uiso 1 1 calc R . .
C25 C 0.0816(2) 0.4863(2) 0.2060(2) 0.0373(8) Uani 1 1 d . . .
H25A H 0.1043 0.4280 0.2049 0.045 Uiso 1 1 calc R . .
H25B H 0.0261 0.4819 0.1842 0.045 Uiso 1 1 calc R . .
C26 C 0.1236(3) 0.5407(3) 0.1447(2) 0.0530(11) Uani 1 1 d . . .
H26A H 0.1038 0.5995 0.1471 0.079 Uiso 1 1 calc R . .
H26B H 0.1149 0.5184 0.0852 0.079 Uiso 1 1 calc R . .
H26C H 0.1799 0.5402 0.1612 0.079 Uiso 1 1 calc R . .
C27 C 0.06386(18) 0.8025(2) 0.4555(2) 0.0278(7) Uani 1 1 d . . .
H27A H 0.1072 0.8258 0.4941 0.033 Uiso 1 1 calc R . .
H27B H 0.0719 0.8233 0.3957 0.033 Uiso 1 1 calc R . .
C28 C -0.0136(2) 0.8406(2) 0.4847(2) 0.0395(8) Uani 1 1 d . . .
H28A H -0.0573 0.8197 0.4463 0.059 Uiso 1 1 calc R . .
H28B H -0.0113 0.9032 0.4814 0.059 Uiso 1 1 calc R . .
H28C H -0.0215 0.8233 0.5450 0.059 Uiso 1 1 calc R . .

loop_
_atom_site_aniso_label
_atom_site_aniso_U_11
_atom_site_aniso_U_22
_atom_site_aniso_U_33
_atom_site_aniso_U_23
_atom_site_aniso_U_13
_atom_site_aniso_U_12
Zn1 0.0147(2) 0.0183(2) 0.0198(2) 0.00220(18) 0.00149(16) -0.00064(17)
Zn2 0.02026(16) 0.01747(18) 0.02640(17) -0.00136(14) 0.00272(13) 0.00012(13)
Zn3 0.02095(16) 0.02199(18) 0.01862(15) 0.00081(13) 0.00289(12) -0.00075(13)
Zn4 0.01658(15) 0.02264(19) 0.02253(16) 0.00095(13) -0.00112(12) 0.00099(13)
O1 0.0167(9) 0.0208(11) 0.0207(9) 0.0035(8) 0.0012(7) 0.0007(8)
C1 0.0237(15) 0.036(2) 0.0400(18) 0.0145(15) -0.0067(13) 0.0005(13)
C2 0.040(2) 0.070(3) 0.054(2) 0.036(2) 0.0042(18) 0.017(2)
O2 0.0165(9) 0.0215(11) 0.0262(10) 0.0002(8) 0.0036(8) -0.0029(8)
C3 0.0181(13) 0.0258(17) 0.0368(16) 0.0002(14) 0.0054(12) -0.0067(12)
C4 0.043(2) 0.037(2) 0.045(2) 0.0151(17) 0.0036(16) -0.0160(16)
O3 0.0165(9) 0.0159(10) 0.0214(9) 0.0010(8) 0.0027(7) 0.0005(7)
C5 0.0260(15) 0.0182(16) 0.0359(16) 0.0005(13) 0.0035(12) 0.0022(12)
C6 0.054(2) 0.028(2) 0.060(2) 0.0000(18) 0.0276(19) 0.0090(17)
O4 0.0188(9) 0.0234(11) 0.0190(9) -0.0011(8) 0.0016(7) 0.0004(8)
C7 0.0357(17) 0.044(2) 0.0185(14) -0.0025(14) 0.0053(12) -0.0007(15)
C8 0.043(2) 0.051(3) 0.0286(17) -0.0120(16) -0.0022(14) 0.0008(17)
C9 0.0387(19) 0.0243(19) 0.058(2) -0.0096(17) -0.0071(16) 0.0020(15)
C10 0.058(4) 0.027(3) 0.057(4) -0.007(3) -0.015(3) 0.007(2)
C10X 0.040(7) 0.025(8) 0.056(12) -0.013(7) 0.005(7) 0.012(6)
C11 0.0336(16) 0.0307(19) 0.0271(15) 0.0026(14) 0.0088(13) 0.0065(14)
C12 0.042(2) 0.065(3) 0.0258(16) -0.0102(17) 0.0028(14) 0.0054(19)
C13 0.0211(15) 0.038(2) 0.0389(18) 0.0025(15) -0.0032(13) 0.0041(13)
C14 0.0258(16) 0.056(3) 0.0361(18) -0.0004(17) -0.0102(14) -0.0011(16)
Zn5 0.0173(2) 0.0186(2) 0.0164(2) -0.00015(17) 0.00306(16) -0.00323(17)
Zn6 0.01797(15) 0.02134(19) 0.02496(16) 0.00236(14) -0.00090(12) -0.00035(13)
Zn7 0.02416(17) 0.02312(19) 0.01736(15) -0.00125(13) 0.00484(12) -0.00296(13)
Zn8 0.01934(15) 0.01687(18) 0.02316(16) -0.00060(13) 0.00331(12) -0.00100(12)
O5 0.0218(9) 0.0160(10) 0.0224(9) -0.0006(8) 0.0048(8) -0.0017(8)
C15 0.0350(17) 0.0193(17) 0.0395(17) -0.0028(14) 0.0117(14) -0.0013(13)
C16 0.0368(19) 0.029(2) 0.065(2) -0.0117(18) 0.0067(17) 0.0058(15)
O6 0.0178(9) 0.0200(11) 0.0223(9) 0.0019(8) 0.0054(7) -0.0023(8)
C17 0.0222(14) 0.0264(17) 0.0284(15) 0.0054(13) 0.0104(12) -0.0013(12)
C18 0.0311(17) 0.037(2) 0.050(2) -0.0011(17) 0.0090(15) -0.0127(15)
O7 0.0178(9) 0.0216(11) 0.0179(9) 0.0024(8) 0.0006(7) -0.0009(8)
C19 0.0219(14) 0.038(2) 0.0291(15) 0.0055(14) -0.0055(12) 0.0029(13)
C20 0.0356(18) 0.040(2) 0.0321(17) 0.0122(15) -0.0054(14) 0.0011(15)
O8 0.0210(9) 0.0206(11) 0.0152(9) -0.0025(8) 0.0009(7) -0.0024(8)
C21 0.0337(17) 0.039(2) 0.0206(14) -0.0054(14) 0.0026(12) -0.0119(14)
C22 0.068(3) 0.043(2) 0.0297(17) -0.0096(16) 0.0002(17) -0.020(2)
C23 0.0298(17) 0.032(2) 0.0412(18) 0.0036(15) -0.0098(14) 0.0054(14)
C24 0.040(2) 0.055(3) 0.055(2) 0.009(2) -0.0223(18) -0.0089(18)
C25 0.050(2) 0.039(2) 0.0235(15) -0.0068(15) 0.0089(14) -0.0116(17)
C26 0.091(3) 0.042(2) 0.0266(17) 0.0006(17) 0.0172(19) -0.007(2)
C27 0.0300(16) 0.0206(16) 0.0334(16) 0.0020(13) 0.0079(13) 0.0008(13)
C28 0.0421(19) 0.0255(19) 0.052(2) 0.0045(16) 0.0132(16) 0.0074(15)

loop_
_atom_type_symbol
_atom_type_description
_atom_type_scat_dispersion_real
_atom_type_scat_dispersion_imag
_atom_type_scat_source
C C 0.0033 0.0016 'International Tables Vol C Tables 4.2.6.8 and 6.1.1.4'
H H 0.0000 0.0000 'International Tables Vol C Tables 4.2.6.8 and 6.1.1.4'
O O 0.0106 0.0060 'International Tables Vol C Tables 4.2.6.8 and 6.1.1.4'
Zn Zn 0.2839 1.4301 'International Tables Vol C Tables 4.2.6.8 and 6.1.1.4'

loop_
_geom_angle_atom_site_label_1
_geom_angle_atom_site_label_2
_geom_angle_atom_site_label_3
_geom_angle
_geom_angle_site_symmetry_1
_geom_angle_site_symmetry_3
_geom_angle_publ_flag
O4 Zn1 O4 180.0 . 3_665 ?
O4 Zn1 O3 97.75(7) . 3_665 ?
O4 Zn1 O3 82.25(7) . . ?
O3 Zn1 O3 180.00(5) 3_665 . ?
O4 Zn1 O1 81.93(7) . . ?
O3 Zn1 O1 98.96(7) 3_665 . ?
O3 Zn1 O1 81.05(7) . . ?
O4 Zn1 O1 98.07(7) . 3_665 ?
O4 Zn1 O1 81.93(7) 3_665 3_665 ?
O3 Zn1 O1 81.04(7) 3_665 3_665 ?
O3 Zn1 O1 98.95(7) . 3_665 ?
O1 Zn1 O1 180.0 . 3_665 ?
O4 Zn1 Zn4 41.31(5) . . ?
O4 Zn1 Zn4 138.69(5) 3_665 . ?
O3 Zn1 Zn4 138.59(5) 3_665 . ?
O3 Zn1 Zn4 41.41(5) . . ?
O1 Zn1 Zn4 83.55(5) . . ?
O1 Zn1 Zn4 96.45(5) 3_665 . ?
O4 Zn1 Zn4 138.69(5) . 3_665 ?
O4 Zn1 Zn4 41.31(5) 3_665 3_665 ?
O1 Zn1 Zn4 96.45(5) . 3_665 ?
Zn4 Zn1 Zn4 180.0 . 3_665 ?
O4 Zn1 Zn2 41.22(5) . . ?
O4 Zn1 Zn2 138.78(5) 3_665 . ?
O3 Zn1 Zn2 96.21(5) 3_665 . ?
O3 Zn1 Zn2 83.79(5) . . ?
O1 Zn1 Zn2 41.19(5) . . ?
O1 Zn1 Zn2 138.81(5) 3_665 . ?
Zn4 Zn1 Zn2 59.108(9) . . ?
Zn4 Zn1 Zn2 120.893(9) 3_665 . ?
O4 Zn1 Zn2 138.78(5) . 3_665 ?
O4 Zn1 Zn2 41.22(5) 3_665 3_665 ?
O3 Zn1 Zn2 83.79(5) 3_665 3_665 ?
O3 Zn1 Zn2 96.21(5) . 3_665 ?
Zn4 Zn1 Zn2 120.892(9) . 3_665 ?
Zn4 Zn1 Zn2 59.107(9) 3_665 3_665 ?
Zn2 Zn1 Zn2 180.0 . 3_665 ?
O4 Zn1 Zn3 83.82(5) . . ?
O4 Zn1 Zn3 96.18(5) 3_665 . ?
O3 Zn1 Zn3 139.36(5) 3_665 . ?
O3 Zn1 Zn3 40.64(5) . . ?
O1 Zn1 Zn3 40.77(5) . . ?
O1 Zn1 Zn3 139.23(5) 3_665 . ?
Zn4 Zn1 Zn3 58.858(8) . . ?
Zn4 Zn1 Zn3 121.142(8) 3_665 . ?
Zn2 Zn1 Zn3 58.990(9) . . ?
Zn2 Zn1 Zn3 121.011(9) 3_665 . ?
O1 Zn1 Zn3 139.23(5) . 3_665 ?
Zn4 Zn1 Zn3 58.857(8) 3_665 3_665 ?
Zn2 Zn1 Zn3 58.988(9) 3_665 3_665 ?
Zn3 Zn1 Zn3 180.0 . 3_665 ?
C9 Zn2 O2 132.01(12) . . ?
C9 Zn2 O1 130.29(12) . . ?
O2 Zn2 O1 83.67(7) . . ?
C9 Zn2 O4 126.13(13) . . ?
O2 Zn2 O4 83.40(8) . . ?
O1 Zn2 O4 84.45(7) . . ?
C9 Zn2 Zn4 143.92(10) . . ?
O2 Zn2 Zn4 41.70(5) . . ?
O1 Zn2 Zn4 85.61(5) . . ?
O4 Zn2 Zn4 41.95(5) . . ?
C9 Zn2 Zn3 148.05(12) . . ?
O2 Zn2 Zn3 42.28(5) . . ?
O1 Zn2 Zn3 41.70(5) . . ?
O4 Zn2 Zn3 85.81(5) . . ?
Zn4 Zn2 Zn3 59.835(11) . . ?
C9 Zn2 Zn1 141.47(11) . . ?
O2 Zn2 Zn1 86.36(6) . . ?
O1 Zn2 Zn1 42.94(5) . . ?
O4 Zn2 Zn1 42.00(5) . . ?
Zn4 Zn2 Zn1 60.243(9) . . ?
Zn3 Zn2 Zn1 60.793(9) . . ?
C11 Zn3 O3 133.09(11) . . ?
C11 Zn3 O1 130.89(11) . . ?
O3 Zn3 O1 84.42(7) . . ?
C11 Zn3 O2 124.36(11) . . ?
O3 Zn3 O2 83.52(8) . . ?
O1 Zn3 O2 83.22(7) . . ?
C11 Zn3 Zn4 142.75(9) . . ?
O3 Zn3 Zn4 42.01(5) . . ?
O1 Zn3 Zn4 85.73(5) . . ?
O2 Zn3 Zn4 41.82(6) . . ?
C11 Zn3 Zn2 140.69(10) . . ?
O3 Zn3 Zn2 85.86(5) . . ?
O1 Zn3 Zn2 41.76(5) . . ?
O2 Zn3 Zn2 41.76(5) . . ?
Zn4 Zn3 Zn2 59.931(11) . . ?
C11 Zn3 Zn1 150.06(10) . . ?
O3 Zn3 Zn1 42.25(5) . . ?
O1 Zn3 Zn1 42.56(5) . . ?
O2 Zn3 Zn1 85.54(5) . . ?
Zn4 Zn3 Zn1 60.078(8) . . ?
Zn2 Zn3 Zn1 60.218(8) . . ?
C13 Zn4 O2 130.22(11) . . ?
C13 Zn4 O4 129.64(11) . . ?
O2 Zn4 O4 83.71(8) . . ?
C13 Zn4 O3 128.07(12) . . ?
O2 Zn4 O3 84.06(8) . . ?
O4 Zn4 O3 84.65(7) . . ?
C13 Zn4 Zn3 144.11(10) . . ?
O2 Zn4 Zn3 42.52(5) . . ?
O4 Zn4 Zn3 86.23(5) . . ?
O3 Zn4 Zn3 41.86(5) . . ?
C13 Zn4 Zn2 145.92(11) . . ?
O2 Zn4 Zn2 41.87(5) . . ?
O4 Zn4 Zn2 42.10(5) . . ?
O3 Zn4 Zn2 86.01(5) . . ?
Zn3 Zn4 Zn2 60.234(11) . . ?
C13 Zn4 Zn1 142.97(10) . . ?
O2 Zn4 Zn1 86.80(5) . . ?
O4 Zn4 Zn1 42.24(5) . . ?
O3 Zn4 Zn1 42.91(5) . . ?
Zn3 Zn4 Zn1 61.063(8) . . ?
Zn2 Zn4 Zn1 60.649(8) . . ?
C1 O1 Zn3 122.59(18) . . ?
C1 O1 Zn2 116.35(19) . . ?
Zn3 O1 Zn2 96.53(7) . . ?
C1 O1 Zn1 122.77(17) . . ?
Zn3 O1 Zn1 96.66(8) . . ?
Zn2 O1 Zn1 95.86(7) . . ?
O1 C1 C2 114.9(3) . . ?
C3 O2 Zn4 119.13(17) . . ?
C3 O2 Zn2 121.90(18) . . ?
Zn4 O2 Zn2 96.43(8) . . ?
C3 O2 Zn3 121.59(17) . . ?
Zn4 O2 Zn3 95.66(8) . . ?
Zn2 O2 Zn3 95.96(8) . . ?
O2 C3 C4 111.5(2) . . ?
C5 O3 Zn3 124.01(17) . . ?
C5 O3 Zn4 116.19(16) . . ?
Zn3 O3 Zn4 96.13(8) . . ?
C5 O3 Zn1 121.52(16) . . ?
Zn3 O3 Zn1 97.11(8) . . ?
Zn4 O3 Zn1 95.68(8) . . ?
O3 C5 C6 113.5(3) . . ?
C7 O4 Zn4 119.29(18) . . ?
C7 O4 Zn2 119.32(19) . . ?
Zn4 O4 Zn2 95.95(8) . . ?
C7 O4 Zn1 123.10(17) . . ?
Zn4 O4 Zn1 96.45(8) . . ?
Zn2 O4 Zn1 96.78(8) . . ?
O4 C7 C8 112.9(3) . . ?
C10X C9 Zn2 122.7(6) . . ?
C10 C9 Zn2 119.5(3) . . ?
C12 C11 Zn3 117.2(2) . . ?
C14 C13 Zn4 115.9(2) . . ?
O5 Zn5 O5 180.0 . 3_566 ?
O5 Zn5 O7 97.64(7) . 3_566 ?
O5 Zn5 O7 82.36(7) . . ?
O7 Zn5 O7 180.0 3_566 . ?
O5 Zn5 O8 98.26(7) . 3_566 ?
O7 Zn5 O8 98.82(7) . 3_566 ?
O5 Zn5 O8 81.74(7) . . ?
O7 Zn5 O8 81.18(7) . . ?
O8 Zn5 O8 180.00(8) 3_566 . ?
O5 Zn5 Zn7 138.55(5) . 3_566 ?
O7 Zn5 Zn7 138.58(5) . 3_566 ?
O8 Zn5 Zn7 83.68(5) 3_566 3_566 ?
O8 Zn5 Zn7 96.32(5) . 3_566 ?
O5 Zn5 Zn7 41.45(5) . . ?
O7 Zn5 Zn7 41.42(5) . . ?
O8 Zn5 Zn7 96.32(5) 3_566 . ?
O8 Zn5 Zn7 83.68(5) . . ?
Zn7 Zn5 Zn7 180.0 3_566 . ?
O5 Zn5 Zn8 84.21(5) . . ?
O7 Zn5 Zn8 139.10(5) 3_566 . ?
O7 Zn5 Zn8 40.90(5) . . ?
O8 Zn5 Zn8 139.27(5) 3_566 . ?
O8 Zn5 Zn8 40.73(5) . . ?
Zn7 Zn5 Zn8 120.625(9) 3_566 . ?
Zn7 Zn5 Zn8 59.375(9) . . ?
O5 Zn5 Zn8 95.79(5) . 3_566 ?
Zn7 Zn5 Zn8 120.626(9) . 3_566 ?
Zn8 Zn5 Zn8 180.0 . 3_566 ?
O5 Zn5 Zn6 40.91(5) . . ?
O5 Zn5 Zn6 139.09(5) 3_566 . ?
O7 Zn5 Zn6 96.58(5) 3_566 . ?
O7 Zn5 Zn6 83.42(5) . . ?
O8 Zn5 Zn6 138.79(5) 3_566 . ?
O8 Zn5 Zn6 41.21(5) . . ?
Zn7 Zn5 Zn6 121.201(9) 3_566 . ?
Zn7 Zn5 Zn6 58.799(8) . . ?
Zn8 Zn5 Zn6 58.964(9) . . ?
Zn8 Zn5 Zn6 121.036(9) 3_566 . ?
O5 Zn5 Zn6 139.09(5) . 3_566 ?
O8 Zn5 Zn6 41.21(5) 3_566 3_566 ?
Zn7 Zn5 Zn6 58.800(9) 3_566 3_566 ?
Zn7 Zn5 Zn6 121.200(8) . 3_566 ?
Zn8 Zn5 Zn6 121.035(9) . 3_566 ?
Zn8 Zn5 Zn6 58.965(9) 3_566 3_566 ?
Zn6 Zn5 Zn6 180.0 . 3_566 ?
C23 Zn6 O6 133.90(12) . . ?
C23 Zn6 O5 128.70(12) . . ?
O6 Zn6 O5 83.92(8) . . ?
C23 Zn6 O8 125.82(12) . . ?
O6 Zn6 O8 83.50(7) . . ?
O5 Zn6 O8 83.97(7) . . ?
C23 Zn6 Zn7 148.63(11) . . ?
O6 Zn6 Zn7 42.11(5) . . ?
O5 Zn6 Zn7 42.09(5) . . ?
O8 Zn6 Zn7 85.40(5) . . ?
C23 Zn6 Zn8 144.68(11) . . ?
O6 Zn6 Zn8 42.33(5) . . ?
O5 Zn6 Zn8 86.14(6) . . ?
O8 Zn6 Zn8 41.53(5) . . ?
Zn7 Zn6 Zn8 60.273(11) . . ?
C23 Zn6 Zn5 140.01(11) . . ?
O6 Zn6 Zn5 86.03(5) . . ?
O5 Zn6 Zn5 42.01(5) . . ?
O8 Zn6 Zn5 42.35(5) . . ?
Zn7 Zn6 Zn5 59.991(8) . . ?
Zn8 Zn6 Zn5 60.424(8) . . ?
C25 Zn7 O7 129.71(13) . . ?
C25 Zn7 O5 126.57(13) . . ?
O7 Zn7 O5 85.22(7) . . ?
C25 Zn7 O6 131.35(11) . . ?
O7 Zn7 O6 83.70(7) . . ?
O5 Zn7 O6 83.91(8) . . ?
C25 Zn7 Zn6 143.83(12) . . ?
O7 Zn7 Zn6 86.39(5) . . ?
O5 Zn7 Zn6 42.29(5) . . ?
O6 Zn7 Zn6 41.91(5) . . ?
C25 Zn7 Zn8 147.18(12) . . ?
O7 Zn7 Zn8 41.62(5) . . ?
O5 Zn7 Zn8 86.24(5) . . ?
O6 Zn7 Zn8 42.33(5) . . ?
Zn6 Zn7 Zn8 60.236(11) . . ?
C25 Zn7 Zn5 141.70(10) . . ?
O7 Zn7 Zn5 42.99(5) . . ?
O5 Zn7 Zn5 42.77(5) . . ?
O6 Zn7 Zn5 86.89(5) . . ?
Zn6 Zn7 Zn5 61.211(8) . . ?
Zn8 Zn7 Zn5 60.822(8) . . ?
C27 Zn8 O8 133.87(11) . . ?
C27 Zn8 O7 128.83(11) . . ?
O8 Zn8 O7 84.26(7) . . ?
C27 Zn8 O6 126.27(10) . . ?
O8 Zn8 O6 83.22(7) . . ?
O7 Zn8 O6 82.98(7) . . ?
C27 Zn8 Zn6 144.95(9) . . ?
O8 Zn8 Zn6 42.06(5) . . ?
O7 Zn8 Zn6 85.70(5) . . ?
O6 Zn8 Zn6 41.51(5) . . ?
C27 Zn8 Zn7 140.94(9) . . ?
O8 Zn8 Zn7 85.12(5) . . ?
O7 Zn8 Zn7 41.52(5) . . ?
O6 Zn8 Zn7 41.71(5) . . ?
Zn6 Zn8 Zn7 59.491(11) . . ?
C27 Zn8 Zn5 147.92(9) . . ?
O8 Zn8 Zn5 42.40(5) . . ?
O7 Zn8 Zn5 42.34(5) . . ?
O6 Zn8 Zn5 85.64(5) . . ?
Zn6 Zn8 Zn5 60.612(9) . . ?
Zn7 Zn8 Zn5 59.803(9) . . ?
C15 O5 Zn7 115.91(18) . . ?
C15 O5 Zn6 123.29(18) . . ?
Zn7 O5 Zn6 95.61(8) . . ?
C15 O5 Zn5 122.82(16) . . ?
Zn7 O5 Zn5 95.78(8) . . ?
Zn6 O5 Zn5 97.08(8) . . ?
O5 C15 C16 112.8(3) . . ?
C17 O6 Zn6 124.09(17) . . ?
C17 O6 Zn7 117.97(16) . . ?
Zn6 O6 Zn7 95.98(8) . . ?
C17 O6 Zn8 120.44(18) . . ?
Zn6 O6 Zn8 96.16(7) . . ?
Zn7 O6 Zn8 95.96(7) . . ?
O6 C17 C18 112.3(2) . . ?
C19 O7 Zn7 117.87(17) . . ?
C19 O7 Zn8 119.03(19) . . ?
Zn7 O7 Zn8 96.87(7) . . ?
C19 O7 Zn5 124.75(17) . . ?
Zn7 O7 Zn5 95.60(8) . . ?
Zn8 O7 Zn5 96.77(7) . . ?
O7 C19 C20 112.7(2) . . ?
C21 O8 Zn8 124.75(19) . . ?
C21 O8 Zn6 114.27(18) . . ?
Zn8 O8 Zn6 96.41(7) . . ?
C21 O8 Zn5 121.99(17) . . ?
Zn8 O8 Zn5 96.87(7) . . ?
Zn6 O8 Zn5 96.45(8) . . ?
O8 C21 C22 113.4(3) . . ?
C24 C23 Zn6 118.6(3) . . ?
C26 C25 Zn7 116.2(3) . . ?
C28 C27 Zn8 117.2(2) . . ?

loop_
_geom_bond_atom_site_label_1
_geom_bond_atom_site_label_2
_geom_bond_distance
_geom_bond_site_symmetry_2
_geom_bond_publ_flag
Zn1 O4 2.1011(19) . ?
Zn1 O3 2.1247(18) . ?
Zn1 O1 2.1356(19) . ?
Zn1 Zn4 3.1056(3) . ?
Zn1 Zn2 3.1182(3) . ?
Zn1 Zn3 3.1359(3) . ?
Zn2 C9 1.964(3) . ?
Zn2 O2 2.0619(19) . ?
Zn2 O1 2.0643(19) . ?
Zn2 O4 2.069(2) . ?
Zn2 Zn4 3.0699(5) . ?
Zn2 Zn3 3.0792(5) . ?
Zn3 C11 1.968(3) . ?
Zn3 O3 2.0583(19) . ?
Zn3 O1 2.0619(19) . ?
Zn3 O2 2.0828(19) . ?
Zn3 Zn4 3.0669(4) . ?
Zn4 C13 1.959(3) . ?
Zn4 O2 2.055(2) . ?
Zn4 O4 2.0633(19) . ?
Zn4 O3 2.0645(19) . ?
O1 C1 1.434(3) . ?
C1 C2 1.460(5) . ?
O2 C3 1.436(3) . ?
C3 C4 1.503(5) . ?
O3 C5 1.439(3) . ?
C5 C6 1.488(4) . ?
O4 C7 1.428(3) . ?
C7 C8 1.488(4) . ?
C9 C10X 1.448(11) . ?
C9 C10 1.479(6) . ?
C11 C12 1.525(5) . ?
C13 C14 1.517(4) . ?
Zn5 O5 2.1135(18) . ?
Zn5 O7 2.1214(19) . ?
Zn5 O8 2.1244(19) . ?
Zn5 Zn7 3.0965(3) . ?
Zn5 Zn8 3.1280(3) . ?
Zn5 Zn6 3.1338(3) . ?
Zn6 C23 1.963(3) . ?
Zn6 O6 2.0542(19) . ?
Zn6 O5 2.0681(19) . ?
Zn6 O8 2.0777(19) . ?
Zn6 Zn7 3.0586(5) . ?
Zn6 Zn8 3.0818(5) . ?
Zn7 C25 1.968(3) . ?
Zn7 O7 2.0582(19) . ?
Zn7 O5 2.0602(19) . ?
Zn7 O6 2.0622(19) . ?
Zn7 Zn8 3.0829(5) . ?
Zn8 C27 1.966(3) . ?
Zn8 O8 2.0559(19) . ?
Zn8 O7 2.0623(19) . ?
Zn8 O6 2.0874(19) . ?
O5 C15 1.428(4) . ?
C15 C16 1.492(4) . ?
O6 C17 1.435(3) . ?
C17 C18 1.496(4) . ?
O7 C19 1.434(3) . ?
C19 C20 1.498(4) . ?
O8 C21 1.439(3) . ?
C21 C22 1.486(5) . ?
C23 C24 1.517(5) . ?
C25 C26 1.482(5) . ?
C27 C28 1.539(4) . ?
